data_7004141
loop_
_publ_author_name
'Lamb, Gareth W.'
'Clarke, Matthew L.'
'Slawin, Alexandra M. Z.'
'Williams, Bruce'

_publ_section_title
;
 A mechanistic investigation into the elimination of phosphonium salts
 from rhodium--TRIPHOS complexes under methanol carbonylation
 conditions
;
_journal_issue 36
_journal_name_full 'Dalton Transactions'
_journal_page_first 4946
_journal_page_last 4950
_journal_paper_doi 10.1039/B803067G
_journal_year 2008
_chemical_formula_moiety 'C37 H43 I3 O3 P3 Rh'
_chemical_formula_sum 'C37 H43 I3 O3 P3 Rh'
_chemical_formula_weight 1112.23
_chemical_name_systematic
;
?
;
_space_group_IT_number 14
_symmetry_cell_setting monoclinic
_symmetry_space_group_name_Hall '-P 2yn'
_symmetry_space_group_name_H-M 'P 1 21/n 1'
_atom_sites_solution_hydrogens geom
_atom_sites_solution_primary direct
_atom_sites_solution_secondary difmap
_audit_creation_method SHELXL-97
_cell_angle_alpha 90.00
_cell_angle_beta 115.263(8)
_cell_angle_gamma 90.00
_cell_formula_units_Z 4
_cell_length_a 18.916(3)
_cell_length_b 11.4403(17)
_cell_length_c 20.007(4)
_cell_measurement_reflns_used 5275
_cell_measurement_temperature 93(2)
_cell_measurement_theta_max 22.91
_cell_measurement_theta_min 1.20
_cell_volume 3915.5(12)
_computing_cell_refinement 'CrystalClear (Rigaku Corp., 2004)'
_computing_data_collection 'CrystalClear (Rigaku Corp., 2004)'
_computing_data_reduction 'CrystalClear (Rigaku Corp., 2004)'
_computing_molecular_graphics 'Bruker SHELXTL'
_computing_publication_material 'Bruker SHELXTL'
_computing_structure_refinement 'SHELXL-97 (Sheldrick, 1997)'
_computing_structure_solution 'SHELXS-97 (Sheldrick, 1990)'
_diffrn_ambient_temperature 93(2)
_diffrn_measured_fraction_theta_full 0.967
_diffrn_measured_fraction_theta_max 0.952
_diffrn_measurement_device_type CCD
_diffrn_measurement_method '\w and \f scans'
_diffrn_radiation_monochromator confocal
_diffrn_radiation_source 'rotating anode'
_diffrn_radiation_type MoK\a
_diffrn_radiation_wavelength 0.71073
_diffrn_reflns_av_R_equivalents 0.0886
_diffrn_reflns_av_sigmaI/netI 0.0685
_diffrn_reflns_limit_h_max 17
_diffrn_reflns_limit_h_min -22
_diffrn_reflns_limit_k_max 13
_diffrn_reflns_limit_k_min -10
_diffrn_reflns_limit_l_max 23
_diffrn_reflns_limit_l_min -23
_diffrn_reflns_number 22382
_diffrn_reflns_theta_full 25.00
_diffrn_reflns_theta_max 25.34
_diffrn_reflns_theta_min 2.80
_exptl_absorpt_coefficient_mu 2.959
_exptl_absorpt_correction_T_max 1.0000
_exptl_absorpt_correction_T_min 0.7815
_exptl_absorpt_correction_type multi-scan
_exptl_absorpt_process_details 'Jacobson, R. (1998) Private communication'
_exptl_crystal_colour yellow
_exptl_crystal_density_diffrn 1.887
_exptl_crystal_density_method 'not measured'
_exptl_crystal_description platelet
_exptl_crystal_F_000 2152
_exptl_crystal_size_max 0.100
_exptl_crystal_size_mid 0.080
_exptl_crystal_size_min 0.010
_refine_diff_density_max 1.766
_refine_diff_density_min -2.592
_refine_diff_density_rms 0.274
_refine_ls_extinction_method none
_refine_ls_goodness_of_fit_ref 1.141
_refine_ls_hydrogen_treatment constr
_refine_ls_matrix_type full
_refine_ls_number_parameters 427
_refine_ls_number_reflns 6829
_refine_ls_number_restraints 0
_refine_ls_restrained_S_all 1.141
_refine_ls_R_factor_all 0.1165
_refine_ls_R_factor_gt 0.0840
_refine_ls_shift/su_max 0.000
_refine_ls_shift/su_mean 0.000
_refine_ls_structure_factor_coef Fsqd
_refine_ls_weighting_details 'calc w=1/[\s^2^(Fo^2^)+(0.0517P)^2^+145.6472P] where P=(Fo^2^+2Fc^2^)/3'
_refine_ls_weighting_scheme calc
_refine_ls_wR_factor_gt 0.1749
_refine_ls_wR_factor_ref 0.1949
_reflns_number_gt 5151
_reflns_number_total 6829
_reflns_threshold_expression >2sigma(I)
_cod_data_source_file B803067G.txt
_cod_data_source_block 5A
_cod_depositor_comments
;
The following automatic conversions were performed:
'_symmetry_cell_setting' value 'Monoclinic' changed to 'monoclinic'
according to '/home/saulius/struct/CIF-dictionaries/cif_core.dic'
dictionary named 'cif_core.dic' version 2.4.1 from 2010-06-29.

Automatic conversion script
Id: cif_fix_enum 1527 2010-12-29 10:47:43Z saulius 
;
_cod_original_cell_volume 3915.4(12)
_cod_original_sg_symbol_H-M P2(1)/n
_cod_database_code 7004141

loop_
_symmetry_equiv_pos_as_xyz
'x, y, z'
'-x+1/2, y+1/2, -z+1/2'
'-x, -y, -z'
'x-1/2, -y-1/2, z-1/2'

loop_
_atom_site_label
_atom_site_type_symbol
_atom_site_fract_x
_atom_site_fract_y
_atom_site_fract_z
_atom_site_U_iso_or_equiv
_atom_site_adp_type
_atom_site_occupancy
_atom_site_symmetry_multiplicity
_atom_site_calc_flag
_atom_site_refinement_flags
_atom_site_disorder_assembly
_atom_site_disorder_group
I1 I 0.16414(5) 0.17063(8) 0.13997(5) 0.0252(2) Uani 1 1 d . . .
I2 I 0.01586(5) 0.42075(8) 0.10114(5) 0.0223(2) Uani 1 1 d . . .
Rh1 Rh 0.05141(6) 0.22655(9) 0.18265(6) 0.0179(3) Uani 1 1 d . . .
P1 P 0.0645(2) 0.0479(3) 0.23601(19) 0.0195(7) Uani 1 1 d . . .
C2 C -0.0255(8) 0.0162(12) 0.2446(8) 0.023(3) Uani 1 1 d . . .
H2A H -0.0641 -0.0188 0.1980 0.028 Uiso 1 1 calc R . .
H2B H -0.0150 -0.0409 0.2849 0.028 Uiso 1 1 calc R . .
C3 C -0.0590(8) 0.1284(12) 0.2611(8) 0.022(3) Uani 1 1 d . . .
H3A H -0.0265 0.1536 0.3126 0.026 Uiso 1 1 calc R . .
H3B H -0.1128 0.1143 0.2556 0.026 Uiso 1 1 calc R . .
P4 P -0.0597(2) 0.2403(3) 0.1977(2) 0.0188(7) Uani 1 1 d . . .
C5 C -0.0847(8) 0.3655(12) 0.2397(8) 0.021(3) Uani 1 1 d . . .
H5A H -0.1225 0.3388 0.2587 0.026 Uiso 1 1 calc R . .
H5B H -0.0368 0.3903 0.2829 0.026 Uiso 1 1 calc R . .
C6 C -0.1184(9) 0.4703(13) 0.1926(8) 0.026(3) Uani 1 1 d . . .
H6A H -0.1735 0.4534 0.1587 0.032 Uiso 1 1 calc R . .
H6B H -0.0897 0.4837 0.1619 0.032 Uiso 1 1 calc R . .
P7 P -0.1156(2) 0.6012(3) 0.2416(2) 0.0228(8) Uani 1 1 d . . .
C8 C -0.1638(10) 0.7101(13) 0.1745(9) 0.037(4) Uani 1 1 d . . .
C9 C -0.2339(14) 0.752(2) 0.1654(12) 0.065(6) Uani 1 1 d . . .
H9A H -0.2559 0.7270 0.1977 0.078 Uiso 1 1 calc R . .
C10 C -0.2741(16) 0.830(2) 0.1095(14) 0.082(8) Uani 1 1 d . . .
H10A H -0.3249 0.8564 0.1009 0.098 Uiso 1 1 calc R . .
C11 C -0.2370(16) 0.8688(16) 0.0658(11) 0.068(8) Uani 1 1 d . . .
H11A H -0.2611 0.9278 0.0298 0.082 Uiso 1 1 calc R . .
C12 C -0.1676(12) 0.8234(18) 0.0743(12) 0.067(7) Uani 1 1 d . . .
H12A H -0.1460 0.8438 0.0408 0.080 Uiso 1 1 calc R . .
C13 C -0.1291(11) 0.7486(15) 0.1308(9) 0.045(5) Uani 1 1 d . . .
H13A H -0.0780 0.7228 0.1401 0.054 Uiso 1 1 calc R . .
C14 C -0.0182(8) 0.6397(11) 0.2987(8) 0.019(3) Uani 1 1 d . . .
C15 C -0.0009(10) 0.7066(14) 0.3618(9) 0.036(4) Uani 1 1 d . . .
H15A H -0.0416 0.7283 0.3751 0.043 Uiso 1 1 calc R . .
C16 C 0.0736(12) 0.7414(16) 0.4047(10) 0.047(5) Uani 1 1 d . . .
H16A H 0.0843 0.7903 0.4462 0.057 Uiso 1 1 calc R . .
C17 C 0.1334(9) 0.7056(14) 0.3879(9) 0.033(4) Uani 1 1 d . . .
H17A H 0.1857 0.7282 0.4186 0.040 Uiso 1 1 calc R . .
C18 C 0.1180(9) 0.6377(14) 0.3273(8) 0.032(4) Uani 1 1 d . . .
H18A H 0.1598 0.6119 0.3166 0.038 Uiso 1 1 calc R . .
C19 C 0.0437(9) 0.6064(13) 0.2819(9) 0.029(3) Uani 1 1 d . . .
H19A H 0.0336 0.5619 0.2387 0.035 Uiso 1 1 calc R . .
C20 C -0.1635(9) 0.5801(15) 0.2985(9) 0.032(4) Uani 1 1 d . . .
H20A H -0.1341 0.5239 0.3375 0.048 Uiso 1 1 calc R . .
H20B H -0.2162 0.5498 0.2690 0.048 Uiso 1 1 calc R . .
H20C H -0.1670 0.6547 0.3210 0.048 Uiso 1 1 calc R . .
C21 C 0.0717(8) -0.0736(13) 0.1810(7) 0.022(3) Uani 1 1 d . . .
C22 C 0.1207(9) -0.1651(12) 0.2084(8) 0.027(3) Uani 1 1 d . . .
H22A H 0.1563 -0.1655 0.2591 0.033 Uiso 1 1 calc R . .
C23 C 0.1202(10) -0.2585(12) 0.1643(8) 0.031(4) Uani 1 1 d . . .
H23A H 0.1548 -0.3224 0.1847 0.037 Uiso 1 1 calc R . .
C24 C 0.0707(9) -0.2579(13) 0.0927(8) 0.028(3) Uani 1 1 d . . .
H24A H 0.0701 -0.3216 0.0620 0.034 Uiso 1 1 calc R . .
C25 C 0.0196(10) -0.1633(14) 0.0627(9) 0.034(4) Uani 1 1 d . . .
H25A H -0.0152 -0.1623 0.0117 0.041 Uiso 1 1 calc R . .
C26 C 0.0204(9) -0.0730(13) 0.1072(9) 0.031(4) Uani 1 1 d . . .
H26A H -0.0146 -0.0093 0.0874 0.037 Uiso 1 1 calc R . .
C27 C 0.1440(8) 0.0325(12) 0.3261(8) 0.021(3) Uani 1 1 d . . .
C28 C 0.1324(10) 0.0307(15) 0.3888(8) 0.035(4) Uani 1 1 d . . .
H28A H 0.0807 0.0377 0.3846 0.042 Uiso 1 1 calc R . .
C29 C 0.1926(11) 0.0190(16) 0.4575(9) 0.042(4) Uani 1 1 d . . .
H29A H 0.1826 0.0145 0.5000 0.051 Uiso 1 1 calc R . .
C30 C 0.2677(10) 0.0139(14) 0.4639(8) 0.035(4) Uani 1 1 d . . .
H30A H 0.3106 0.0088 0.5113 0.042 Uiso 1 1 calc R . .
C31 C 0.2803(8) 0.0163(13) 0.4009(8) 0.026(3) Uani 1 1 d . . .
H31A H 0.3319 0.0105 0.4046 0.031 Uiso 1 1 calc R . .
C32 C 0.2201(8) 0.0269(13) 0.3350(8) 0.025(3) Uani 1 1 d . . .
H32A H 0.2301 0.0306 0.2924 0.030 Uiso 1 1 calc R . .
C33 C -0.1436(8) 0.2095(11) 0.1134(8) 0.023(3) Uani 1 1 d . . .
C34 C -0.1345(9) 0.1755(12) 0.0521(8) 0.026(3) Uani 1 1 d . . .
H34A H -0.0837 0.1715 0.0536 0.031 Uiso 1 1 calc R . .
C35 C -0.1986(9) 0.1473(15) -0.0113(8) 0.034(4) Uani 1 1 d . . .
H35A H -0.1920 0.1237 -0.0538 0.041 Uiso 1 1 calc R . .
C36 C -0.2714(9) 0.1527(15) -0.0141(9) 0.036(4) Uani 1 1 d . . .
H36A H -0.3155 0.1324 -0.0583 0.043 Uiso 1 1 calc R . .
C37 C -0.2812(8) 0.1877(13) 0.0472(9) 0.030(3) Uani 1 1 d . . .
H37A H -0.3321 0.1918 0.0455 0.036 Uiso 1 1 calc R . .
C38 C -0.2183(8) 0.2159(13) 0.1093(8) 0.026(3) Uani 1 1 d . . .
H38A H -0.2253 0.2408 0.1514 0.031 Uiso 1 1 calc R . .
O39 O 0.0885(6) 0.3000(8) 0.3281(5) 0.027(2) Uani 1 1 d . . .
C39 C 0.1093(8) 0.3009(13) 0.2780(8) 0.026(3) Uani 1 1 d . . .
C40 C 0.1839(9) 0.3552(14) 0.2852(9) 0.033(4) Uani 1 1 d . . .
H40A H 0.2046 0.4060 0.3288 0.049 Uiso 1 1 calc R . .
H40B H 0.1742 0.4015 0.2409 0.049 Uiso 1 1 calc R . .
H40C H 0.2220 0.2936 0.2906 0.049 Uiso 1 1 calc R . .
I3 I -0.14694(6) -0.05678(10) 0.36290(6) 0.0378(3) Uani 1 1 d . . .
O41 O -0.0043(10) 0.1708(19) 0.4609(8) 0.091(6) Uani 1 1 d . . .
O42 O -0.0042(8) 0.4143(11) 0.4596(10) 0.068(5) Uani 1 1 d . . .

loop_
_atom_site_aniso_label
_atom_site_aniso_U_11
_atom_site_aniso_U_22
_atom_site_aniso_U_33
_atom_site_aniso_U_23
_atom_site_aniso_U_13
_atom_site_aniso_U_12
I1 0.0209(5) 0.0313(5) 0.0254(5) 0.0044(4) 0.0118(4) 0.0024(4)
I2 0.0259(5) 0.0204(5) 0.0215(5) 0.0030(4) 0.0110(4) -0.0004(4)
Rh1 0.0170(5) 0.0199(6) 0.0163(5) 0.0013(4) 0.0065(4) -0.0006(4)
P1 0.0215(18) 0.0217(19) 0.0152(17) 0.0023(14) 0.0076(15) 0.0024(15)
C2 0.024(8) 0.022(7) 0.032(8) 0.004(6) 0.020(7) -0.001(6)
C3 0.027(8) 0.026(8) 0.020(7) 0.000(6) 0.016(6) -0.001(6)
P4 0.0164(17) 0.0209(18) 0.0199(18) -0.0009(14) 0.0085(15) 0.0003(14)
C5 0.030(8) 0.021(7) 0.020(7) 0.003(6) 0.017(6) 0.003(6)
C6 0.030(8) 0.033(8) 0.015(7) 0.001(6) 0.009(6) 0.003(7)
P7 0.025(2) 0.0210(19) 0.024(2) 0.0001(15) 0.0126(17) 0.0041(15)
C8 0.050(11) 0.020(8) 0.027(9) -0.001(7) 0.004(8) 0.005(7)
C9 0.081(16) 0.075(15) 0.047(12) 0.019(11) 0.036(12) 0.044(13)
C10 0.10(2) 0.059(15) 0.076(17) 0.002(13) 0.025(15) 0.056(14)
C11 0.12(2) 0.017(9) 0.028(10) -0.005(8) -0.008(12) -0.003(11)
C12 0.038(11) 0.051(13) 0.067(15) 0.042(11) -0.020(10) -0.013(10)
C13 0.045(11) 0.041(10) 0.030(9) 0.023(8) -0.004(8) -0.007(8)
C14 0.025(7) 0.003(6) 0.025(7) 0.003(5) 0.007(6) 0.002(5)
C15 0.041(10) 0.030(9) 0.037(10) -0.015(7) 0.018(8) 0.001(7)
C16 0.063(13) 0.036(10) 0.038(10) -0.011(8) 0.018(10) -0.004(9)
C17 0.023(8) 0.035(9) 0.037(10) 0.003(7) 0.008(7) -0.004(7)
C18 0.027(8) 0.042(9) 0.027(8) 0.011(7) 0.013(7) -0.003(7)
C19 0.027(8) 0.033(9) 0.030(8) -0.015(7) 0.015(7) -0.008(7)
C20 0.026(8) 0.047(10) 0.028(8) -0.012(7) 0.017(7) -0.004(7)
C21 0.020(7) 0.033(8) 0.015(7) 0.002(6) 0.008(6) -0.005(6)
C22 0.037(9) 0.016(7) 0.024(8) -0.005(6) 0.009(7) -0.003(6)
C23 0.046(10) 0.014(7) 0.022(8) -0.001(6) 0.006(7) -0.005(7)
C24 0.034(9) 0.024(8) 0.028(8) -0.009(6) 0.014(7) -0.015(7)
C25 0.038(9) 0.029(9) 0.031(9) -0.006(7) 0.010(7) -0.006(7)
C26 0.029(8) 0.025(8) 0.033(9) 0.007(7) 0.008(7) 0.012(7)
C27 0.029(8) 0.018(7) 0.018(7) 0.001(5) 0.012(6) -0.003(6)
C28 0.031(9) 0.052(11) 0.019(8) -0.001(7) 0.008(7) 0.017(8)
C29 0.058(12) 0.051(11) 0.023(9) -0.002(8) 0.022(8) 0.005(9)
C30 0.042(10) 0.039(9) 0.016(8) -0.002(7) 0.003(7) 0.004(8)
C31 0.018(7) 0.031(8) 0.024(8) 0.005(6) 0.005(6) 0.006(6)
C32 0.025(8) 0.028(8) 0.015(7) 0.007(6) 0.002(6) 0.000(6)
C33 0.021(7) 0.010(7) 0.037(9) 0.001(6) 0.013(7) 0.000(5)
C34 0.029(8) 0.024(8) 0.031(8) -0.002(6) 0.019(7) -0.001(6)
C35 0.032(9) 0.048(10) 0.021(8) 0.000(7) 0.010(7) -0.008(8)
C36 0.019(8) 0.042(10) 0.030(9) 0.002(7) -0.004(7) 0.002(7)
C37 0.017(7) 0.027(8) 0.035(9) 0.006(7) 0.002(7) 0.002(6)
C38 0.027(8) 0.025(8) 0.031(8) 0.000(6) 0.019(7) -0.004(6)
O39 0.030(6) 0.026(6) 0.020(5) 0.001(4) 0.007(5) -0.003(4)
C39 0.024(8) 0.027(8) 0.018(8) 0.005(6) 0.000(6) 0.010(6)
C40 0.023(8) 0.035(9) 0.035(9) -0.001(7) 0.007(7) -0.005(7)
I3 0.0373(6) 0.0431(6) 0.0409(6) 0.0089(5) 0.0244(5) 0.0014(5)
O41 0.085(12) 0.145(17) 0.041(9) -0.011(10) 0.026(9) 0.006(12)
O42 0.044(8) 0.030(7) 0.145(15) 0.038(8) 0.056(9) 0.010(6)

loop_
_atom_type_symbol
_atom_type_description
_atom_type_scat_dispersion_real
_atom_type_scat_dispersion_imag
_atom_type_scat_source
C C 0.0033 0.0016 'International Tables Vol C Tables 4.2.6.8 and 6.1.1.4'
H H 0.0000 0.0000 'International Tables Vol C Tables 4.2.6.8 and 6.1.1.4'
O O 0.0106 0.0060 'International Tables Vol C Tables 4.2.6.8 and 6.1.1.4'
P P 0.1023 0.0942 'International Tables Vol C Tables 4.2.6.8 and 6.1.1.4'
Rh Rh -1.1178 0.9187 'International Tables Vol C Tables 4.2.6.8 and 6.1.1.4'
I I -0.4742 1.8119 'International Tables Vol C Tables 4.2.6.8 and 6.1.1.4'

loop_
_geom_angle_atom_site_label_1
_geom_angle_atom_site_label_2
_geom_angle_atom_site_label_3
_geom_angle
_geom_angle_site_symmetry_1
_geom_angle_site_symmetry_3
_geom_angle_publ_flag
C39 Rh1 P4 90.3(5) . . ?
C39 Rh1 P1 91.7(4) . . ?
P4 Rh1 P1 85.46(13) . . ?
C39 Rh1 I2 97.2(4) . . ?
P4 Rh1 I2 91.01(10) . . ?
P1 Rh1 I2 170.46(11) . . ?
C39 Rh1 I1 103.0(4) . . ?
P4 Rh1 I1 165.98(11) . . ?
P1 Rh1 I1 89.58(10) . . ?
I2 Rh1 I1 91.79(4) . . ?
C27 P1 C21 106.7(6) . . ?
C27 P1 C2 107.6(7) . . ?
C21 P1 C2 102.7(6) . . ?
C27 P1 Rh1 115.9(5) . . ?
C21 P1 Rh1 115.2(5) . . ?
C2 P1 Rh1 107.7(5) . . ?
C3 C2 P1 110.1(9) . . ?
C3 C2 H2A 109.6 . . ?
P1 C2 H2A 109.6 . . ?
C3 C2 H2B 109.6 . . ?
P1 C2 H2B 109.6 . . ?
H2A C2 H2B 108.2 . . ?
C2 C3 P4 109.0(9) . . ?
C2 C3 H3A 109.9 . . ?
P4 C3 H3A 109.9 . . ?
C2 C3 H3B 109.9 . . ?
P4 C3 H3B 109.9 . . ?
H3A C3 H3B 108.3 . . ?
C33 P4 C3 105.1(7) . . ?
C33 P4 C5 106.8(7) . . ?
C3 P4 C5 99.2(6) . . ?
C33 P4 Rh1 111.3(5) . . ?
C3 P4 Rh1 108.6(5) . . ?
C5 P4 Rh1 123.9(5) . . ?
C6 C5 P4 117.8(10) . . ?
C6 C5 H5A 107.9 . . ?
P4 C5 H5A 107.9 . . ?
C6 C5 H5B 107.9 . . ?
P4 C5 H5B 107.9 . . ?
H5A C5 H5B 107.2 . . ?
C5 C6 P7 115.1(10) . . ?
C5 C6 H6A 108.5 . . ?
P7 C6 H6A 108.5 . . ?
C5 C6 H6B 108.5 . . ?
P7 C6 H6B 108.5 . . ?
H6A C6 H6B 107.5 . . ?
C20 P7 C14 107.6(7) . . ?
C20 P7 C8 110.4(8) . . ?
C14 P7 C8 111.9(7) . . ?
C20 P7 C6 109.9(8) . . ?
C14 P7 C6 110.2(7) . . ?
C8 P7 C6 106.8(7) . . ?
C9 C8 C13 120.8(17) . . ?
C9 C8 P7 120.7(15) . . ?
C13 C8 P7 118.5(14) . . ?
C8 C9 C10 121(2) . . ?
C8 C9 H9A 119.7 . . ?
C10 C9 H9A 119.7 . . ?
C9 C10 C11 117(2) . . ?
C9 C10 H10A 121.3 . . ?
C11 C10 H10A 121.3 . . ?
C12 C11 C10 121.1(19) . . ?
C12 C11 H11A 119.5 . . ?
C10 C11 H11A 119.5 . . ?
C11 C12 C13 120(2) . . ?
C11 C12 H12A 120.2 . . ?
C13 C12 H12A 120.2 . . ?
C12 C13 C8 120(2) . . ?
C12 C13 H13A 119.9 . . ?
C8 C13 H13A 119.9 . . ?
C15 C14 C19 118.0(13) . . ?
C15 C14 P7 120.2(11) . . ?
C19 C14 P7 121.8(11) . . ?
C16 C15 C14 120.9(15) . . ?
C16 C15 H15A 119.5 . . ?
C14 C15 H15A 119.5 . . ?
C15 C16 C17 119.9(16) . . ?
C15 C16 H16A 120.0 . . ?
C17 C16 H16A 120.0 . . ?
C18 C17 C16 120.1(15) . . ?
C18 C17 H17A 120.0 . . ?
C16 C17 H17A 120.0 . . ?
C19 C18 C17 120.9(15) . . ?
C19 C18 H18A 119.6 . . ?
C17 C18 H18A 119.6 . . ?
C18 C19 C14 120.1(14) . . ?
C18 C19 H19A 120.0 . . ?
C14 C19 H19A 120.0 . . ?
P7 C20 H20A 109.5 . . ?
P7 C20 H20B 109.5 . . ?
H20A C20 H20B 109.5 . . ?
P7 C20 H20C 109.5 . . ?
H20A C20 H20C 109.5 . . ?
H20B C20 H20C 109.5 . . ?
C22 C21 C26 119.0(14) . . ?
C22 C21 P1 124.4(11) . . ?
C26 C21 P1 116.5(11) . . ?
C21 C22 C23 121.6(14) . . ?
C21 C22 H22A 119.2 . . ?
C23 C22 H22A 119.2 . . ?
C24 C23 C22 119.4(15) . . ?
C24 C23 H23A 120.3 . . ?
C22 C23 H23A 120.3 . . ?
C23 C24 C25 120.1(14) . . ?
C23 C24 H24A 119.9 . . ?
C25 C24 H24A 119.9 . . ?
C26 C25 C24 119.5(15) . . ?
C26 C25 H25A 120.2 . . ?
C24 C25 H25A 120.2 . . ?
C25 C26 C21 120.2(14) . . ?
C25 C26 H26A 119.9 . . ?
C21 C26 H26A 119.9 . . ?
C28 C27 C32 116.8(14) . . ?
C28 C27 P1 122.1(12) . . ?
C32 C27 P1 121.0(10) . . ?
C27 C28 C29 122.3(16) . . ?
C27 C28 H28A 118.8 . . ?
C29 C28 H28A 118.8 . . ?
C28 C29 C30 119.0(15) . . ?
C28 C29 H29A 120.5 . . ?
C30 C29 H29A 120.5 . . ?
C29 C30 C31 119.2(15) . . ?
C29 C30 H30A 120.4 . . ?
C31 C30 H30A 120.4 . . ?
C32 C31 C30 120.0(14) . . ?
C32 C31 H31A 120.0 . . ?
C30 C31 H31A 120.0 . . ?
C31 C32 C27 122.6(14) . . ?
C31 C32 H32A 118.7 . . ?
C27 C32 H32A 118.7 . . ?
C34 C33 C38 118.7(14) . . ?
C34 C33 P4 120.0(11) . . ?
C38 C33 P4 121.3(12) . . ?
C33 C34 C35 119.9(14) . . ?
C33 C34 H34A 120.1 . . ?
C35 C34 H34A 120.1 . . ?
C36 C35 C34 120.7(15) . . ?
C36 C35 H35A 119.7 . . ?
C34 C35 H35A 119.7 . . ?
C35 C36 C37 119.9(15) . . ?
C35 C36 H36A 120.1 . . ?
C37 C36 H36A 120.1 . . ?
C38 C37 C36 119.4(14) . . ?
C38 C37 H37A 120.3 . . ?
C36 C37 H37A 120.3 . . ?
C37 C38 C33 121.5(15) . . ?
C37 C38 H38A 119.3 . . ?
C33 C38 H38A 119.3 . . ?
O39 C39 C40 123.2(14) . . ?
O39 C39 Rh1 123.9(12) . . ?
C40 C39 Rh1 112.9(11) . . ?
C39 C40 H40A 109.5 . . ?
C39 C40 H40B 109.5 . . ?
H40A C40 H40B 109.5 . . ?
C39 C40 H40C 109.5 . . ?
H40A C40 H40C 109.5 . . ?
H40B C40 H40C 109.5 . . ?

loop_
_geom_bond_atom_site_label_1
_geom_bond_atom_site_label_2
_geom_bond_distance
_geom_bond_site_symmetry_2
_geom_bond_publ_flag
I1 Rh1 2.6906(14) . ?
I2 Rh1 2.6667(14) . ?
Rh1 C39 1.945(15) . ?
Rh1 P4 2.252(4) . ?
Rh1 P1 2.270(4) . ?
P1 C27 1.796(14) . ?
P1 C21 1.812(15) . ?
P1 C2 1.820(13) . ?
C2 C3 1.528(19) . ?
C2 H2A 0.9900 . ?
C2 H2B 0.9900 . ?
C3 P4 1.798(14) . ?
C3 H3A 0.9900 . ?
C3 H3B 0.9900 . ?
P4 C33 1.791(15) . ?
P4 C5 1.822(14) . ?
C5 C6 1.490(19) . ?
C5 H5A 0.9900 . ?
C5 H5B 0.9900 . ?
C6 P7 1.778(15) . ?
C6 H6A 0.9900 . ?
C6 H6B 0.9900 . ?
P7 C20 1.748(14) . ?
P7 C14 1.760(14) . ?
P7 C8 1.772(16) . ?
C8 C9 1.35(3) . ?
C8 C13 1.37(3) . ?
C9 C10 1.38(3) . ?
C9 H9A 0.9500 . ?
C10 C11 1.41(4) . ?
C10 H10A 0.9500 . ?
C11 C12 1.35(3) . ?
C11 H11A 0.9500 . ?
C12 C13 1.36(2) . ?
C12 H12A 0.9500 . ?
C13 H13A 0.9500 . ?
C14 C15 1.39(2) . ?
C14 C19 1.401(19) . ?
C15 C16 1.36(2) . ?
C15 H15A 0.9500 . ?
C16 C17 1.37(2) . ?
C16 H16A 0.9500 . ?
C17 C18 1.36(2) . ?
C17 H17A 0.9500 . ?
C18 C19 1.36(2) . ?
C18 H18A 0.9500 . ?
C19 H19A 0.9500 . ?
C20 H20A 0.9800 . ?
C20 H20B 0.9800 . ?
C20 H20C 0.9800 . ?
C21 C22 1.35(2) . ?
C21 C26 1.38(2) . ?
C22 C23 1.38(2) . ?
C22 H22A 0.9500 . ?
C23 C24 1.34(2) . ?
C23 H23A 0.9500 . ?
C24 C25 1.40(2) . ?
C24 H24A 0.9500 . ?
C25 C26 1.36(2) . ?
C25 H25A 0.9500 . ?
C26 H26A 0.9500 . ?
C27 C28 1.36(2) . ?
C27 C32 1.38(2) . ?
C28 C29 1.37(2) . ?
C28 H28A 0.9500 . ?
C29 C30 1.37(2) . ?
C29 H29A 0.9500 . ?
C30 C31 1.38(2) . ?
C30 H30A 0.9500 . ?
C31 C32 1.329(19) . ?
C31 H31A 0.9500 . ?
C32 H32A 0.9500 . ?
C33 C34 1.37(2) . ?
C33 C38 1.381(19) . ?
C34 C35 1.37(2) . ?
C34 H34A 0.9500 . ?
C35 C36 1.36(2) . ?
C35 H35A 0.9500 . ?
C36 C37 1.37(2) . ?
C36 H36A 0.9500 . ?
C37 C38 1.34(2) . ?
C37 H37A 0.9500 . ?
C38 H38A 0.9500 . ?
O39 C39 1.222(18) . ?
C39 C40 1.49(2) . ?
C40 H40A 0.9800 . ?
C40 H40B 0.9800 . ?
C40 H40C 0.9800 . ?

loop_
_geom_torsion_atom_site_label_1
_geom_torsion_atom_site_label_2
_geom_torsion_atom_site_label_3
_geom_torsion_atom_site_label_4
_geom_torsion
_geom_torsion_site_symmetry_1
_geom_torsion_site_symmetry_2
_geom_torsion_site_symmetry_3
_geom_torsion_site_symmetry_4
_geom_torsion_publ_flag
C39 Rh1 P1 C27 -21.8(7) . . . . ?
P4 Rh1 P1 C27 -112.0(5) . . . . ?
I1 Rh1 P1 C27 81.2(5) . . . . ?
C39 Rh1 P1 C21 -147.4(7) . . . . ?
P4 Rh1 P1 C21 122.5(5) . . . . ?
I1 Rh1 P1 C21 -44.4(5) . . . . ?
C39 Rh1 P1 C2 98.7(7) . . . . ?
P4 Rh1 P1 C2 8.5(5) . . . . ?
I1 Rh1 P1 C2 -158.3(5) . . . . ?
C27 P1 C2 C3 90.5(11) . . . . ?
C21 P1 C2 C3 -157.2(10) . . . . ?
Rh1 P1 C2 C3 -35.1(11) . . . . ?
P1 C2 C3 P4 48.0(12) . . . . ?
C2 C3 P4 C33 79.2(11) . . . . ?
C2 C3 P4 C5 -170.6(10) . . . . ?
C2 C3 P4 Rh1 -40.0(11) . . . . ?
C39 Rh1 P4 C33 167.8(6) . . . . ?
P1 Rh1 P4 C33 -100.5(5) . . . . ?
I2 Rh1 P4 C33 70.6(5) . . . . ?
I1 Rh1 P4 C33 -30.9(7) . . . . ?
C39 Rh1 P4 C3 -77.0(7) . . . . ?
P1 Rh1 P4 C3 14.7(5) . . . . ?
I2 Rh1 P4 C3 -174.2(5) . . . . ?
I1 Rh1 P4 C3 84.3(7) . . . . ?
C39 Rh1 P4 C5 38.4(7) . . . . ?
P1 Rh1 P4 C5 130.1(6) . . . . ?
I2 Rh1 P4 C5 -58.8(5) . . . . ?
I1 Rh1 P4 C5 -160.3(6) . . . . ?
C33 P4 C5 C6 -50.4(13) . . . . ?
C3 P4 C5 C6 -159.3(11) . . . . ?
Rh1 P4 C5 C6 80.8(12) . . . . ?
P4 C5 C6 P7 -162.9(8) . . . . ?
C5 C6 P7 C20 -56.7(13) . . . . ?
C5 C6 P7 C14 61.7(13) . . . . ?
C5 C6 P7 C8 -176.5(12) . . . . ?
C20 P7 C8 C9 -9.7(19) . . . . ?
C14 P7 C8 C9 -129.5(16) . . . . ?
C6 P7 C8 C9 109.8(17) . . . . ?
C20 P7 C8 C13 172.1(14) . . . . ?
C14 P7 C8 C13 52.3(16) . . . . ?
C6 P7 C8 C13 -68.4(15) . . . . ?
C13 C8 C9 C10 3(3) . . . . ?
P7 C8 C9 C10 -175.1(18) . . . . ?
C8 C9 C10 C11 -4(4) . . . . ?
C9 C10 C11 C12 6(3) . . . . ?
C10 C11 C12 C13 -7(3) . . . . ?
C11 C12 C13 C8 7(3) . . . . ?
C9 C8 C13 C12 -5(3) . . . . ?
P7 C8 C13 C12 173.7(16) . . . . ?
C20 P7 C14 C15 -34.4(14) . . . . ?
C8 P7 C14 C15 87.1(14) . . . . ?
C6 P7 C14 C15 -154.2(12) . . . . ?
C20 P7 C14 C19 146.7(12) . . . . ?
C8 P7 C14 C19 -91.8(13) . . . . ?
C6 P7 C14 C19 26.9(14) . . . . ?
C19 C14 C15 C16 2(2) . . . . ?
P7 C14 C15 C16 -177.1(14) . . . . ?
C14 C15 C16 C17 -3(3) . . . . ?
C15 C16 C17 C18 2(3) . . . . ?
C16 C17 C18 C19 1(3) . . . . ?
C17 C18 C19 C14 -3(2) . . . . ?
C15 C14 C19 C18 1(2) . . . . ?
P7 C14 C19 C18 -179.9(12) . . . . ?
C27 P1 C21 C22 9.2(14) . . . . ?
C2 P1 C21 C22 -103.8(13) . . . . ?
Rh1 P1 C21 C22 139.4(11) . . . . ?
C27 P1 C21 C26 -174.0(11) . . . . ?
C2 P1 C21 C26 73.0(12) . . . . ?
Rh1 P1 C21 C26 -43.8(12) . . . . ?
C26 C21 C22 C23 0(2) . . . . ?
P1 C21 C22 C23 176.2(12) . . . . ?
C21 C22 C23 C24 1(2) . . . . ?
C22 C23 C24 C25 0(2) . . . . ?
C23 C24 C25 C26 -1(2) . . . . ?
C24 C25 C26 C21 1(2) . . . . ?
C22 C21 C26 C25 0(2) . . . . ?
P1 C21 C26 C25 -177.3(12) . . . . ?
C21 P1 C27 C28 -126.0(13) . . . . ?
C2 P1 C27 C28 -16.4(15) . . . . ?
Rh1 P1 C27 C28 104.2(13) . . . . ?
C21 P1 C27 C32 56.7(13) . . . . ?
C2 P1 C27 C32 166.3(12) . . . . ?
Rh1 P1 C27 C32 -73.1(13) . . . . ?
C32 C27 C28 C29 -3(2) . . . . ?
P1 C27 C28 C29 180.0(14) . . . . ?
C27 C28 C29 C30 3(3) . . . . ?
C28 C29 C30 C31 -2(3) . . . . ?
C29 C30 C31 C32 2(2) . . . . ?
C30 C31 C32 C27 -2(2) . . . . ?
C28 C27 C32 C31 2(2) . . . . ?
P1 C27 C32 C31 179.5(12) . . . . ?
C3 P4 C33 C34 -113.6(12) . . . . ?
C5 P4 C33 C34 141.7(11) . . . . ?
Rh1 P4 C33 C34 3.8(13) . . . . ?
C3 P4 C33 C38 64.4(13) . . . . ?
C5 P4 C33 C38 -40.3(13) . . . . ?
Rh1 P4 C33 C38 -178.2(10) . . . . ?
C38 C33 C34 C35 -1(2) . . . . ?
P4 C33 C34 C35 177.2(12) . . . . ?
C33 C34 C35 C36 0(2) . . . . ?
C34 C35 C36 C37 0(3) . . . . ?
C35 C36 C37 C38 0(2) . . . . ?
C36 C37 C38 C33 -1(2) . . . . ?
C34 C33 C38 C37 1(2) . . . . ?
P4 C33 C38 C37 -176.9(11) . . . . ?
P4 Rh1 C39 O39 24.3(12) . . . . ?
P1 Rh1 C39 O39 -61.1(12) . . . . ?
I2 Rh1 C39 O39 115.4(12) . . . . ?
I1 Rh1 C39 O39 -151.1(11) . . . . ?
P4 Rh1 C39 C40 -158.2(10) . . . . ?
P1 Rh1 C39 C40 116.3(10) . . . . ?
I2 Rh1 C39 C40 -67.1(10) . . . . ?
I1 Rh1 C39 C40 26.4(11) . . . . ?
